data_2108384
loop_
_publ_author_name
'Shishkina, Svitlana V.'
'Isaiev, Ivan A.'
'Urzhuntseva, Viktoriya V.'
'Palchykov, Vitalii A.'

_publ_section_title
;
 The formation of the salt and neutral molecule cocrystal from equimolar
 solution of heliamine and
 bicyclo[2.2.1]hept-5-ene-<i>endo</i>-2,3-dicarboxylic acid
;
_journal_coeditor_code XK5050
_journal_issue 2
_journal_name_full 'Acta Crystallographica Section B'
_journal_page_first
;
;
_journal_paper_doi 10.1107/S205252061900115X
_journal_volume 75
_journal_year 2019
_chemical_formula_moiety '2(C11 H16 N O2), C9 H8 O4, C9 H10 O4'
_chemical_formula_sum 'C40 H50 N2 O12'
_chemical_formula_weight 750.82
_space_group_crystal_system monoclinic
_space_group_IT_number 14
_space_group_name_Hall '-P 2ybc'
_space_group_name_H-M_alt 'P 1 21/c 1'
_symmetry_space_group_name_Hall '-P 2ybc'
_symmetry_space_group_name_H-M 'P 1 21/c 1'
_atom_sites_solution_hydrogens mixed
_audit_creation_method SHELXL-2016/6
_cell_angle_alpha 90
_cell_angle_beta 107.272(12)
_cell_angle_gamma 90
_cell_formula_units_Z 4
_cell_length_a 12.078(2)
_cell_length_b 30.555(2)
_cell_length_c 10.2038(9)
_cell_measurement_reflns_used 808
_cell_measurement_temperature 100(2)
_cell_measurement_theta_max 18.7610
_cell_measurement_theta_min 3.3610
_cell_volume 3595.8(8)
_computing_cell_refinement
;
CrysAlisPro, Agilent Technologies,
Version 1.171.36.32 (release 02-08-2013 CrysAlis171 .NET)
(compiled Aug  2 2013,16:46:58)
;
_computing_data_collection
;
CrysAlisPro, Agilent Technologies,
Version 1.171.36.32 (release 02-08-2013 CrysAlis171 .NET)
(compiled Aug  2 2013,16:46:58)
;
_computing_data_reduction
;
CrysAlisPro, Agilent Technologies,
Version 1.171.36.32 (release 02-08-2013 CrysAlis171 .NET)
(compiled Aug  2 2013,16:46:58)
;
_computing_structure_refinement 'SHELXL-2016/6 (Sheldrick, 2016)'
_computing_structure_solution 'SHELXT 2014/5 (Sheldrick, 2014)'
_diffrn_ambient_temperature 100(2)
_diffrn_detector_area_resol_mean 16.1827
_diffrn_measured_fraction_theta_full 0.984
_diffrn_measured_fraction_theta_max 0.984
_diffrn_measurement_device_type 'Xcalibur, Sapphire3'
_diffrn_measurement_method \w-scan
_diffrn_radiation_type MoK\a
_diffrn_radiation_wavelength 0.71073
_diffrn_reflns_av_R_equivalents 0.0454
_diffrn_reflns_av_unetI/netI 0.0383
_diffrn_reflns_Laue_measured_fraction_full 0.984
_diffrn_reflns_Laue_measured_fraction_max 0.984
_diffrn_reflns_limit_h_max 14
_diffrn_reflns_limit_h_min -13
_diffrn_reflns_limit_k_max 34
_diffrn_reflns_limit_k_min -36
_diffrn_reflns_limit_l_max 12
_diffrn_reflns_limit_l_min -10
_diffrn_reflns_number 17733
_diffrn_reflns_point_group_measured_fraction_full 0.984
_diffrn_reflns_point_group_measured_fraction_max 0.984
_diffrn_reflns_theta_full 24.996
_diffrn_reflns_theta_max 24.996
_diffrn_reflns_theta_min 3.049
_diffrn_source 'Enhance (Mo) X-ray Source'
_exptl_absorpt_coefficient_mu 0.102
_exptl_absorpt_correction_T_max 1.00000
_exptl_absorpt_correction_T_min 0.32999
_exptl_absorpt_correction_type multi-scan
_exptl_absorpt_process_details
;
CrysAlisPro, Agilent
 Technologies, Version 1.171.36.32
 (release 02-08-2013 CrysAlis171
 .NET) (compiled Aug
 2 2013,16:46:58) Empirical
 absorption correction using
 spherical harmonics, implemented
 in SCALE3 ABSPACK
 scaling algorithm.
;
_exptl_crystal_colour colourless
_exptl_crystal_density_diffrn 1.387
_exptl_crystal_description plate
_exptl_crystal_F_000 1600
_exptl_crystal_size_max 0.300
_exptl_crystal_size_mid 0.200
_exptl_crystal_size_min 0.050
_refine_diff_density_max 0.397
_refine_diff_density_min -0.363
_refine_diff_density_rms 0.057
_refine_ls_extinction_method none
_refine_ls_goodness_of_fit_ref 1.096
_refine_ls_hydrogen_treatment mixed
_refine_ls_matrix_type full
_refine_ls_number_parameters 515
_refine_ls_number_reflns 6231
_refine_ls_number_restraints 0
_refine_ls_restrained_S_all 1.096
_refine_ls_R_factor_all 0.0762
_refine_ls_R_factor_gt 0.0632
_refine_ls_shift/su_max 0.000
_refine_ls_shift/su_mean 0.000
_refine_ls_structure_factor_coef Fsqd
_refine_ls_weighting_details 'w=1/[\s^2^(Fo^2^)+(0.0613P)^2^+4.0263P] where P=(Fo^2^+2Fc^2^)/3'
_refine_ls_weighting_scheme calc
_refine_ls_wR_factor_gt 0.1438
_refine_ls_wR_factor_ref 0.1534
_reflns_Friedel_coverage 0.000
_reflns_number_gt 5252
_reflns_number_total 6231
_reflns_threshold_expression 'I > 2\s(I)'
_cod_data_source_file xk5050sup1.cif
_cod_data_source_block I
_cod_original_cell_volume 3595.8(7)
_cod_database_code 2108384
_shelx_shelxl_version_number 2016/6
_shelx_space_group_comment
;
The symmetry employed for this shelxl refinement is uniquely defined
by the following loop, which should always be used as a source of
symmetry information in preference to the above space-group names.
They are only intended as comments.
;
_shelx_estimated_absorpt_t_min 0.970
_shelx_estimated_absorpt_t_max 0.995

loop_
_space_group_symop_operation_xyz
'x, y, z'
'-x, y+1/2, -z+1/2'
'-x, -y, -z'
'x, -y-1/2, z-1/2'

loop_
_atom_site_label
_atom_site_type_symbol
_atom_site_fract_x
_atom_site_fract_y
_atom_site_fract_z
_atom_site_U_iso_or_equiv
_atom_site_adp_type
_atom_site_occupancy
_atom_site_site_symmetry_order
_atom_site_calc_flag
_atom_site_refinement_flags_posn
_atom_site_refinement_flags_adp
O1A O 0.84173(16) 0.71921(6) 0.27228(18) 0.0248(4) Uani 1 1 d . .
O2A O 0.98432(16) 0.72673(6) 0.12790(19) 0.0274(4) Uani 1 1 d . .
N2A N 1.0273(2) 0.52735(8) 0.1900(2) 0.0306(6) Uani 1 1 d . .
H1NA H 0.947(3) 0.5239(13) 0.116(4) 0.060(11) Uiso 1 1 d . .
H2NA H 1.076(3) 0.5040(13) 0.186(4) 0.052(10) Uiso 1 1 d . .
C1A C 1.0808(2) 0.56933(9) 0.1751(3) 0.0254(6) Uani 1 1 d . .
H1AB H 1.089975 0.571217 0.081976 0.030 Uiso 1 1 calc R U
H1AA H 1.159020 0.570873 0.242356 0.030 Uiso 1 1 calc R U
C3A C 0.9967(2) 0.52500(9) 0.3231(3) 0.0260(6) Uani 1 1 d . .
H3AB H 0.966603 0.495522 0.334118 0.031 Uiso 1 1 calc R U
H3AA H 1.066653 0.530416 0.401557 0.031 Uiso 1 1 calc R U
C4A C 0.9065(3) 0.55887(9) 0.3204(4) 0.0352(7) Uani 1 1 d . .
H4AB H 0.899307 0.562011 0.414128 0.042 Uiso 1 1 calc R U
H4AA H 0.830875 0.548450 0.260089 0.042 Uiso 1 1 calc R U
C4AA C 0.9316(2) 0.60317(9) 0.2709(3) 0.0229(6) Uani 1 1 d . .
C5A C 0.8735(2) 0.64036(8) 0.2969(3) 0.0222(6) Uani 1 1 d . .
H5A H 0.819170 0.637446 0.347231 0.027 Uiso 1 1 calc R U
C6A C 0.8940(2) 0.68119(8) 0.2506(2) 0.0198(5) Uani 1 1 d . .
C7A C 0.9711(2) 0.68540(8) 0.1721(2) 0.0203(5) Uani 1 1 d . .
C8A C 1.0284(2) 0.64870(9) 0.1472(2) 0.0221(6) Uani 1 1 d . .
H8A H 1.081554 0.651408 0.095178 0.026 Uiso 1 1 calc R U
C8AA C 1.0095(2) 0.60754(8) 0.1971(2) 0.0200(5) Uani 1 1 d . .
C9A C 0.7808(2) 0.71810(9) 0.3730(3) 0.0275(6) Uani 1 1 d . .
H9AC H 0.717014 0.696989 0.345004 0.041 Uiso 1 1 calc R U
H9AB H 0.749521 0.747229 0.381220 0.041 Uiso 1 1 calc R U
H9AA H 0.834091 0.709335 0.461776 0.041 Uiso 1 1 calc R U
C10A C 1.0543(2) 0.73205(10) 0.0379(3) 0.0290(6) Uani 1 1 d . .
H10A H 1.132811 0.721277 0.083126 0.043 Uiso 1 1 calc R U
H10B H 1.057723 0.763121 0.015569 0.043 Uiso 1 1 calc R U
H10C H 1.020366 0.715411 -0.046592 0.043 Uiso 1 1 calc R U
O1B O 0.67262(17) 0.56395(7) 0.47521(19) 0.0341(5) Uani 1 1 d . .
O2B O 0.75572(17) 0.51274(6) 0.62873(19) 0.0313(5) Uani 1 1 d . .
O3B O 0.64864(16) 0.54223(6) 0.8486(2) 0.0290(4) Uani 1 1 d . .
O4B O 0.82615(17) 0.51740(7) 0.9603(2) 0.0328(5) Uani 1 1 d . .
C1B C 0.7688(2) 0.63468(9) 0.6462(3) 0.0285(6) Uani 1 1 d . .
H1B H 0.784705 0.646649 0.562411 0.034 Uiso 1 1 calc R U
C2B C 0.8096(2) 0.58675(8) 0.6846(2) 0.0212(5) Uani 1 1 d . .
H2B H 0.890713 0.584405 0.679352 0.025 Uiso 1 1 calc R U
C3B C 0.8162(2) 0.58431(8) 0.8406(2) 0.0200(5) Uani 1 1 d . .
H3B H 0.899957 0.582824 0.894782 0.024 Uiso 1 1 calc R U
C4B C 0.7699(2) 0.63040(8) 0.8661(3) 0.0239(6) Uani 1 1 d . .
H4B H 0.785737 0.639150 0.964364 0.029 Uiso 1 1 calc R U
C5B C 0.6452(2) 0.63464(8) 0.7774(3) 0.0273(6) Uani 1 1 d . .
H5B H 0.578962 0.635267 0.809291 0.033 Uiso 1 1 calc R U
C6B C 0.6446(2) 0.63733(9) 0.6475(3) 0.0304(7) Uani 1 1 d . .
H6B H 0.578224 0.640353 0.569762 0.036 Uiso 1 1 calc R U
C7B C 0.8305(2) 0.65803(9) 0.7812(3) 0.0278(6) Uani 1 1 d . .
H7BB H 0.811142 0.689536 0.779923 0.033 Uiso 1 1 calc R U
H7BA H 0.915662 0.653912 0.809727 0.033 Uiso 1 1 calc R U
C8B C 0.7380(2) 0.55247(9) 0.5887(2) 0.0222(6) Uani 1 1 d . .
C9B C 0.7555(2) 0.54553(8) 0.8830(2) 0.0216(6) Uani 1 1 d . .
O1C O 0.19069(19) 0.53645(7) 0.6290(2) 0.0404(6) Uani 1 1 d . .
O2C O 0.34211(17) 0.54131(7) 0.5511(2) 0.0322(5) Uani 1 1 d . .
H2OC H 0.301(3) 0.5194(13) 0.484(4) 0.058(11) Uiso 1 1 d . .
O3C O 0.10204(16) 0.57628(7) 0.86339(19) 0.0293(5) Uani 1 1 d . .
O4C O 0.26872(15) 0.53861(6) 0.93112(19) 0.0279(4) Uani 1 1 d . .
H4OC H 0.223(4) 0.5157(16) 0.978(5) 0.087(14) Uiso 1 1 d . .
C1C C 0.3078(2) 0.63562(8) 0.6236(3) 0.0226(6) Uani 1 1 d . .
H1C H 0.358657 0.639644 0.563005 0.027 Uiso 1 1 calc R U
C2C C 0.3313(2) 0.59327(8) 0.7153(2) 0.0193(5) Uani 1 1 d . .
H2C H 0.416832 0.589102 0.755933 0.023 Uiso 1 1 calc R U
C3C C 0.2770(2) 0.60634(8) 0.8307(2) 0.0199(5) Uani 1 1 d . .
H3C H 0.343470 0.612441 0.914293 0.024 Uiso 1 1 calc R U
C4C C 0.2192(2) 0.65137(9) 0.7815(3) 0.0258(6) Uani 1 1 d . .
H4C H 0.195519 0.668815 0.851688 0.031 Uiso 1 1 calc R U
C5C C 0.1264(2) 0.64464(9) 0.6456(3) 0.0305(6) Uani 1 1 d . .
H5C H 0.045043 0.646044 0.630728 0.037 Uiso 1 1 calc R U
C6C C 0.1786(2) 0.63651(9) 0.5518(3) 0.0270(6) Uani 1 1 d . .
H6C H 0.141899 0.632019 0.456644 0.032 Uiso 1 1 calc R U
C7C C 0.3161(3) 0.67137(9) 0.7309(3) 0.0275(6) Uani 1 1 d . .
H7CB H 0.296389 0.700806 0.690088 0.033 Uiso 1 1 calc R U
H7CA H 0.392138 0.671958 0.802577 0.033 Uiso 1 1 calc R U
C8C C 0.2801(2) 0.55381(8) 0.6293(3) 0.0205(5) Uani 1 1 d . .
C9C C 0.2040(2) 0.57215(9) 0.8720(2) 0.0217(6) Uani 1 1 d . .
O1D O 0.48984(16) 0.73668(6) 0.12089(19) 0.0275(4) Uani 1 1 d . .
O2D O 0.34205(16) 0.72312(6) 0.25603(18) 0.0248(4) Uani 1 1 d . .
N2D N 0.4993(2) 0.53114(7) 0.2670(2) 0.0235(5) Uani 1 1 d . .
H1ND H 0.565(3) 0.5363(11) 0.344(3) 0.040(9) Uiso 1 1 d . .
H2ND H 0.466(3) 0.5044(12) 0.262(3) 0.039(9) Uiso 1 1 d . .
C1D C 0.4086(2) 0.56367(8) 0.2700(3) 0.0223(6) Uani 1 1 d . .
H1DB H 0.399876 0.564534 0.363432 0.027 Uiso 1 1 calc R U
H1DA H 0.333620 0.554268 0.205811 0.027 Uiso 1 1 calc R U
C3D C 0.5376(2) 0.53484(9) 0.1421(3) 0.0238(6) Uani 1 1 d . .
H3DA H 0.470265 0.530601 0.059534 0.029 Uiso 1 1 calc R U
H3DB H 0.595056 0.511662 0.142908 0.029 Uiso 1 1 calc R U
C4D C 0.5912(2) 0.57935(9) 0.1357(3) 0.0238(6) Uani 1 1 d . .
H4DB H 0.668641 0.580500 0.204677 0.029 Uiso 1 1 calc R U
H4DA H 0.602069 0.583253 0.043949 0.029 Uiso 1 1 calc R U
C4AD C 0.5183(2) 0.61625(8) 0.1619(2) 0.0195(5) Uani 1 1 d . .
C5D C 0.5367(2) 0.65910(9) 0.1239(2) 0.0212(5) Uani 1 1 d . .
H5D H 0.592342 0.664130 0.076469 0.025 Uiso 1 1 calc R U
C6D C 0.4763(2) 0.69410(8) 0.1533(2) 0.0204(5) Uani 1 1 d . .
C7D C 0.3958(2) 0.68667(8) 0.2267(2) 0.0201(5) Uani 1 1 d . .
C8D C 0.3764(2) 0.64453(8) 0.2628(2) 0.0194(5) Uani 1 1 d . .
H8D H 0.320784 0.639469 0.310247 0.023 Uiso 1 1 calc R U
C8AD C 0.4372(2) 0.60898(8) 0.2310(2) 0.0183(5) Uani 1 1 d . .
C9D C 0.5655(2) 0.74504(9) 0.0392(3) 0.0302(6) Uani 1 1 d . .
H9DA H 0.643226 0.734014 0.086790 0.045 Uiso 1 1 calc R U
H9DB H 0.569281 0.776624 0.024304 0.045 Uiso 1 1 calc R U
H9DC H 0.535748 0.730216 -0.049524 0.045 Uiso 1 1 calc R U
C10D C 0.2825(2) 0.71885(9) 0.3572(3) 0.0255(6) Uani 1 1 d . .
H10D H 0.217398 0.698505 0.324162 0.038 Uiso 1 1 calc R U
H10E H 0.253126 0.747532 0.374325 0.038 Uiso 1 1 calc R U
H10F H 0.335976 0.707603 0.442593 0.038 Uiso 1 1 calc R U

loop_
_atom_site_aniso_label
_atom_site_aniso_U_11
_atom_site_aniso_U_22
_atom_site_aniso_U_33
_atom_site_aniso_U_23
_atom_site_aniso_U_13
_atom_site_aniso_U_12
O1A 0.0323(10) 0.0149(9) 0.0302(10) -0.0012(7) 0.0143(8) 0.0031(8)
O2A 0.0305(11) 0.0214(10) 0.0332(10) 0.0066(8) 0.0141(8) 0.0007(8)
N2A 0.0300(14) 0.0233(13) 0.0330(13) -0.0073(10) 0.0007(11) 0.0081(11)
C1A 0.0246(14) 0.0246(15) 0.0249(13) -0.0041(11) 0.0044(11) 0.0071(11)
C3A 0.0201(13) 0.0132(13) 0.0406(16) -0.0004(11) 0.0026(11) 0.0001(10)
C4A 0.0317(16) 0.0188(15) 0.062(2) 0.0060(14) 0.0240(14) 0.0022(12)
C4AA 0.0230(14) 0.0164(13) 0.0300(14) -0.0013(10) 0.0087(11) -0.0015(10)
C5A 0.0211(13) 0.0190(14) 0.0282(13) -0.0024(10) 0.0099(11) -0.0004(10)
C6A 0.0225(13) 0.0167(13) 0.0191(12) -0.0018(10) 0.0043(10) 0.0018(10)
C7A 0.0210(13) 0.0187(13) 0.0186(12) 0.0003(10) 0.0020(10) -0.0018(10)
C8A 0.0198(13) 0.0282(15) 0.0185(12) -0.0020(10) 0.0059(10) 0.0000(11)
C8AA 0.0178(13) 0.0182(13) 0.0211(12) -0.0037(10) 0.0012(10) 0.0019(10)
C9A 0.0342(16) 0.0185(14) 0.0335(14) -0.0029(11) 0.0160(12) 0.0016(11)
C10A 0.0269(15) 0.0306(16) 0.0295(14) 0.0070(12) 0.0083(11) -0.0039(12)
O1B 0.0429(12) 0.0258(11) 0.0258(10) -0.0007(8) -0.0018(9) 0.0009(9)
O2B 0.0413(12) 0.0186(10) 0.0306(10) -0.0055(8) 0.0055(9) 0.0074(8)
O3B 0.0281(11) 0.0208(10) 0.0388(11) 0.0025(8) 0.0111(8) -0.0017(8)
O4B 0.0316(11) 0.0271(11) 0.0418(11) 0.0151(9) 0.0140(9) 0.0044(9)
C1B 0.0373(16) 0.0200(14) 0.0270(14) 0.0039(11) 0.0076(12) -0.0027(12)
C2B 0.0204(13) 0.0208(14) 0.0224(13) 0.0017(10) 0.0063(10) -0.0001(10)
C3B 0.0208(13) 0.0184(13) 0.0195(12) -0.0006(10) 0.0041(10) 0.0012(10)
C4B 0.0284(14) 0.0168(13) 0.0255(13) -0.0029(10) 0.0067(11) -0.0001(11)
C5B 0.0270(15) 0.0120(13) 0.0412(16) -0.0034(11) 0.0076(12) 0.0042(11)
C6B 0.0325(16) 0.0122(13) 0.0373(16) 0.0031(11) -0.0037(12) 0.0056(11)
C7B 0.0313(15) 0.0170(14) 0.0342(15) 0.0001(11) 0.0085(12) -0.0029(11)
C8B 0.0235(14) 0.0227(14) 0.0211(13) -0.0018(10) 0.0078(11) 0.0036(11)
C9B 0.0273(15) 0.0184(13) 0.0217(12) -0.0003(10) 0.0113(11) 0.0032(11)
O1C 0.0456(13) 0.0370(13) 0.0479(13) -0.0236(10) 0.0280(10) -0.0240(10)
O2C 0.0358(11) 0.0309(11) 0.0354(11) -0.0138(9) 0.0191(9) -0.0043(9)
O3C 0.0249(11) 0.0359(12) 0.0300(10) 0.0101(8) 0.0124(8) 0.0069(8)
O4C 0.0214(10) 0.0255(11) 0.0368(11) 0.0122(8) 0.0085(8) 0.0035(8)
C1C 0.0324(15) 0.0124(13) 0.0246(13) 0.0005(10) 0.0112(11) -0.0028(11)
C2C 0.0191(13) 0.0157(13) 0.0239(12) 0.0002(10) 0.0079(10) -0.0006(10)
C3C 0.0231(13) 0.0179(13) 0.0167(12) -0.0006(10) 0.0029(10) -0.0002(10)
C4C 0.0354(15) 0.0176(14) 0.0275(14) -0.0004(11) 0.0140(12) 0.0038(11)
C5C 0.0287(15) 0.0214(15) 0.0409(16) 0.0132(12) 0.0097(13) 0.0072(12)
C6C 0.0350(15) 0.0194(14) 0.0232(13) 0.0065(10) 0.0034(11) -0.0010(11)
C7C 0.0408(17) 0.0112(13) 0.0303(14) -0.0010(11) 0.0099(12) -0.0020(11)
C8C 0.0269(14) 0.0124(12) 0.0238(13) 0.0008(10) 0.0099(11) 0.0001(10)
C9C 0.0220(14) 0.0249(14) 0.0172(12) -0.0014(10) 0.0040(10) 0.0051(11)
O1D 0.0314(11) 0.0163(10) 0.0374(11) 0.0073(8) 0.0141(8) -0.0014(8)
O2D 0.0310(10) 0.0141(9) 0.0323(10) 0.0029(7) 0.0140(8) 0.0037(8)
N2D 0.0263(13) 0.0130(12) 0.0284(12) 0.0008(9) 0.0037(10) -0.0007(9)
C1D 0.0292(14) 0.0154(13) 0.0240(13) -0.0009(10) 0.0105(11) 0.0018(11)
C3D 0.0218(13) 0.0221(14) 0.0254(13) -0.0041(11) 0.0040(10) 0.0049(11)
C4D 0.0234(14) 0.0220(14) 0.0260(13) -0.0018(11) 0.0074(11) 0.0029(11)
C4AD 0.0203(13) 0.0191(13) 0.0168(11) -0.0005(10) 0.0023(10) 0.0004(10)
C5D 0.0182(13) 0.0239(14) 0.0221(12) 0.0009(10) 0.0067(10) -0.0023(10)
C6D 0.0224(13) 0.0152(13) 0.0211(12) 0.0032(10) 0.0026(10) -0.0007(10)
C7D 0.0234(13) 0.0151(13) 0.0201(12) 0.0014(10) 0.0040(10) 0.0034(10)
C8D 0.0209(13) 0.0191(13) 0.0191(12) 0.0010(10) 0.0074(10) -0.0009(10)
C8AD 0.0218(13) 0.0150(13) 0.0165(11) 0.0008(9) 0.0030(10) -0.0004(10)
C9D 0.0312(15) 0.0227(15) 0.0375(16) 0.0099(12) 0.0115(12) -0.0033(12)
C10D 0.0324(15) 0.0176(13) 0.0291(14) -0.0010(11) 0.0131(12) 0.0007(11)

loop_
_atom_type_symbol
_atom_type_description
_atom_type_scat_dispersion_real
_atom_type_scat_dispersion_imag
_atom_type_scat_source
C C 0.0033 0.0016 'International Tables Vol C Tables 4.2.6.8 and 6.1.1.4'
H H 0.0000 0.0000 'International Tables Vol C Tables 4.2.6.8 and 6.1.1.4'
N N 0.0061 0.0033 'International Tables Vol C Tables 4.2.6.8 and 6.1.1.4'
O O 0.0106 0.0060 'International Tables Vol C Tables 4.2.6.8 and 6.1.1.4'

loop_
_geom_angle_atom_site_label_1
_geom_angle_atom_site_label_2
_geom_angle_atom_site_label_3
_geom_angle
C6A O1A C9A 117.07(19)
C7A O2A C10A 117.8(2)
C1A N2A C3A 111.6(2)
C1A N2A H1NA 111(2)
C3A N2A H1NA 103(2)
C1A N2A H2NA 111(2)
C3A N2A H2NA 109(2)
H1NA N2A H2NA 111(3)
N2A C1A C8AA 111.9(2)
N2A C1A H1AB 109.2
C8AA C1A H1AB 109.2
N2A C1A H1AA 109.2
C8AA C1A H1AA 109.2
H1AB C1A H1AA 107.9
C4A C3A N2A 108.7(2)
C4A C3A H3AB 109.9
N2A C3A H3AB 109.9
C4A C3A H3AA 109.9
N2A C3A H3AA 109.9
H3AB C3A H3AA 108.3
C3A C4A C4AA 114.1(2)
C3A C4A H4AB 108.7
C4AA C4A H4AB 108.7
C3A C4A H4AA 108.7
C4AA C4A H4AA 108.7
H4AB C4A H4AA 107.6
C8AA C4AA C5A 119.2(2)
C8AA C4AA C4A 120.7(2)
C5A C4AA C4A 120.2(2)
C6A C5A C4AA 121.1(2)
C6A C5A H5A 119.4
C4AA C5A H5A 119.4
O1A C6A C5A 124.9(2)
O1A C6A C7A 115.4(2)
C5A C6A C7A 119.6(2)
O2A C7A C8A 125.2(2)
O2A C7A C6A 115.8(2)
C8A C7A C6A 119.0(2)
C7A C8A C8AA 121.2(2)
C7A C8A H8A 119.4
C8AA C8A H8A 119.4
C4AA C8AA C8A 119.9(2)
C4AA C8AA C1A 121.4(2)
C8A C8AA C1A 118.6(2)
O1A C9A H9AC 109.5
O1A C9A H9AB 109.5
H9AC C9A H9AB 109.5
O1A C9A H9AA 109.5
H9AC C9A H9AA 109.5
H9AB C9A H9AA 109.5
O2A C10A H10A 109.5
O2A C10A H10B 109.5
H10A C10A H10B 109.5
O2A C10A H10C 109.5
H10A C10A H10C 109.5
H10B C10A H10C 109.5
C6B C1B C7B 100.8(2)
C6B C1B C2B 106.8(2)
C7B C1B C2B 100.3(2)
C6B C1B H1B 115.6
C7B C1B H1B 115.6
C2B C1B H1B 115.6
C8B C2B C1B 114.2(2)
C8B C2B C3B 117.9(2)
C1B C2B C3B 102.5(2)
C8B C2B H2B 107.2
C1B C2B H2B 107.2
C3B C2B H2B 107.2
C9B C3B C4B 115.3(2)
C9B C3B C2B 116.2(2)
C4B C3B C2B 102.26(19)
C9B C3B H3B 107.5
C4B C3B H3B 107.5
C2B C3B H3B 107.5
C5B C4B C7B 99.8(2)
C5B C4B C3B 108.5(2)
C7B C4B C3B 98.5(2)
C5B C4B H4B 115.9
C7B C4B H4B 115.9
C3B C4B H4B 115.9
C6B C5B C4B 108.2(3)
C6B C5B H5B 125.9
C4B C5B H5B 125.9
C5B C6B C1B 107.1(2)
C5B C6B H6B 126.4
C1B C6B H6B 126.4
C1B C7B C4B 93.7(2)
C1B C7B H7BB 113.0
C4B C7B H7BB 113.0
C1B C7B H7BA 113.0
C4B C7B H7BA 113.0
H7BB C7B H7BA 110.4
O1B C8B O2B 124.4(2)
O1B C8B C2B 119.3(2)
O2B C8B C2B 116.2(2)
O3B C9B O4B 124.1(2)
O3B C9B C3B 122.2(2)
O4B C9B C3B 113.7(2)
C8C O2C H2OC 111(2)
C9C O4C H4OC 113(2)
C6C C1C C7C 99.9(2)
C6C C1C C2C 106.3(2)
C7C C1C C2C 101.5(2)
C6C C1C H1C 115.7
C7C C1C H1C 115.7
C2C C1C H1C 115.7
C8C C2C C3C 116.8(2)
C8C C2C C1C 109.9(2)
C3C C2C C1C 101.33(19)
C8C C2C H2C 109.5
C3C C2C H2C 109.5
C1C C2C H2C 109.5
C9C C3C C4C 117.4(2)
C9C C3C C2C 116.5(2)
C4C C3C C2C 103.37(19)
C9C C3C H3C 106.2
C4C C3C H3C 106.2
C2C C3C H3C 106.2
C5C C4C C7C 100.1(2)
C5C C4C C3C 108.3(2)
C7C C4C C3C 98.4(2)
C5C C4C H4C 115.9
C7C C4C H4C 115.9
C3C C4C H4C 115.9
C6C C5C C4C 107.9(2)
C6C C5C H5C 126.0
C4C C5C H5C 126.0
C5C C6C C1C 107.4(2)
C5C C6C H6C 126.3
C1C C6C H6C 126.3
C1C C7C C4C 93.6(2)
C1C C7C H7CB 113.0
C4C C7C H7CB 113.0
C1C C7C H7CA 113.0
C4C C7C H7CA 113.0
H7CB C7C H7CA 110.4
O1C C8C O2C 123.3(2)
O1C C8C C2C 124.5(2)
O2C C8C C2C 112.2(2)
O3C C9C O4C 124.3(2)
O3C C9C C3C 125.0(2)
O4C C9C C3C 110.4(2)
C6D O1D C9D 117.1(2)
C7D O2D C10D 117.25(19)
C3D N2D C1D 112.7(2)
C3D N2D H1ND 108(2)
C1D N2D H1ND 108(2)
C3D N2D H2ND 106(2)
C1D N2D H2ND 107(2)
H1ND N2D H2ND 116(3)
N2D C1D C8AD 112.4(2)
N2D C1D H1DB 109.1
C8AD C1D H1DB 109.1
N2D C1D H1DA 109.1
C8AD C1D H1DA 109.1
H1DB C1D H1DA 107.9
N2D C3D C4D 110.6(2)
N2D C3D H3DA 109.5
C4D C3D H3DA 109.5
N2D C3D H3DB 109.5
C4D C3D H3DB 109.5
H3DA C3D H3DB 108.1
C4AD C4D C3D 112.6(2)
C4AD C4D H4DB 109.1
C3D C4D H4DB 109.1
C4AD C4D H4DA 109.1
C3D C4D H4DA 109.1
H4DB C4D H4DA 107.8
C8AD C4AD C5D 119.0(2)
C8AD C4AD C4D 120.7(2)
C5D C4AD C4D 120.1(2)
C6D C5D C4AD 121.8(2)
C6D C5D H5D 119.1
C4AD C5D H5D 119.1
O1D C6D C5D 125.3(2)
O1D C6D C7D 115.7(2)
C5D C6D C7D 119.0(2)
O2D C7D C8D 125.0(2)
O2D C7D C6D 115.6(2)
C8D C7D C6D 119.4(2)
C7D C8D C8AD 121.3(2)
C7D C8D H8D 119.3
C8AD C8D H8D 119.3
C4AD C8AD C8D 119.5(2)
C4AD C8AD C1D 122.3(2)
C8D C8AD C1D 118.3(2)
O1D C9D H9DA 109.5
O1D C9D H9DB 109.5
H9DA C9D H9DB 109.5
O1D C9D H9DC 109.5
H9DA C9D H9DC 109.5
H9DB C9D H9DC 109.5
O2D C10D H10D 109.5
O2D C10D H10E 109.5
H10D C10D H10E 109.5
O2D C10D H10F 109.5
H10D C10D H10F 109.5
H10E C10D H10F 109.5

loop_
_geom_bond_atom_site_label_1
_geom_bond_atom_site_label_2
_geom_bond_distance
O1A C6A 1.371(3)
O1A C9A 1.431(3)
O2A C7A 1.366(3)
O2A C10A 1.430(3)
N2A C1A 1.465(4)
N2A C3A 1.511(4)
N2A H1NA 1.04(4)
N2A H2NA 0.93(4)
C1A C8AA 1.507(3)
C1A H1AB 0.9900
C1A H1AA 0.9900
C3A C4A 1.497(4)
C3A H3AB 0.9900
C3A H3AA 0.9900
C4A C4AA 1.507(4)
C4A H4AB 0.9900
C4A H4AA 0.9900
C4AA C8AA 1.375(4)
C4AA C5A 1.402(4)
C5A C6A 1.382(4)
C5A H5A 0.9500
C6A C7A 1.404(4)
C7A C8A 1.380(4)
C8A C8AA 1.401(4)
C8A H8A 0.9500
C9A H9AC 0.9800
C9A H9AB 0.9800
C9A H9AA 0.9800
C10A H10A 0.9800
C10A H10B 0.9800
C10A H10C 0.9800
O1B C8B 1.243(3)
O2B C8B 1.278(3)
O3B C9B 1.237(3)
O4B C9B 1.300(3)
C1B C6B 1.506(4)
C1B C7B 1.534(4)
C1B C2B 1.558(4)
C1B H1B 1.0000
C2B C8B 1.516(4)
C2B C3B 1.571(3)
C2B H2B 1.0000
C3B C9B 1.522(4)
C3B C4B 1.565(3)
C3B H3B 1.0000
C4B C5B 1.515(4)
C4B C7B 1.541(4)
C4B H4B 1.0000
C5B C6B 1.325(4)
C5B H5B 0.9500
C6B H6B 0.9500
C7B H7BB 0.9900
C7B H7BA 0.9900
O1C C8C 1.202(3)
O2C C8C 1.303(3)
O2C H2OC 0.98(4)
O3C C9C 1.214(3)
O4C C9C 1.321(3)
O4C H4OC 1.09(5)
C1C C6C 1.515(4)
C1C C7C 1.529(4)
C1C C2C 1.573(3)
C1C H1C 1.0000
C2C C8C 1.512(3)
C2C C3C 1.561(3)
C2C H2C 1.0000
C3C C9C 1.506(4)
C3C C4C 1.557(4)
C3C H3C 1.0000
C4C C5C 1.517(4)
C4C C7C 1.538(4)
C4C H4C 1.0000
C5C C6C 1.316(4)
C5C H5C 0.9500
C6C H6C 0.9500
C7C H7CB 0.9900
C7C H7CA 0.9900
O1D C6D 1.364(3)
O1D C9D 1.431(3)
O2D C7D 1.366(3)
O2D C10D 1.429(3)
N2D C3D 1.484(3)
N2D C1D 1.486(3)
N2D H1ND 0.95(3)
N2D H2ND 0.90(4)
C1D C8AD 1.509(3)
C1D H1DB 0.9900
C1D H1DA 0.9900
C3D C4D 1.516(4)
C3D H3DA 0.9900
C3D H3DB 0.9900
C4D C4AD 1.503(4)
C4D H4DB 0.9900
C4D H4DA 0.9900
C4AD C8AD 1.385(3)
C4AD C5D 1.402(4)
C5D C6D 1.377(4)
C5D H5D 0.9500
C6D C7D 1.410(4)
C7D C8D 1.378(4)
C8D C8AD 1.402(3)
C8D H8D 0.9500
C9D H9DA 0.9800
C9D H9DB 0.9800
C9D H9DC 0.9800
C10D H10D 0.9800
C10D H10E 0.9800
C10D H10F 0.9800

loop_
_geom_hbond_atom_site_label_D
_geom_hbond_atom_site_label_H
_geom_hbond_atom_site_label_A
_geom_hbond_distance_DH
_geom_hbond_distance_HA
_geom_hbond_distance_DA
_geom_hbond_angle_DHA
_geom_hbond_site_symmetry_A
N2D H1ND O1B 0.95(3) 1.78(4) 2.694(3) 161(3) .
N2D H2ND O3B 0.90(4) 2.08(4) 2.891(3) 150(3) 3_666
N2A H1NA O4B 1.04(4) 1.83(4) 2.847(3) 167(3) 1_554
N2A H2NA O4B 0.93(4) 2.26(4) 2.995(3) 135(3) 3_766
N2A H2NA O2B 0.93(4) 2.38(4) 2.985(3) 122(3) 3_766
O2C H2OC O2B 0.98(4) 1.52(4) 2.491(3) 174(4) 3_666
O4C H4OC O4B 1.09(5) 1.41(5) 2.495(3) 173(4) 3_667

loop_
_geom_torsion_atom_site_label_1
_geom_torsion_atom_site_label_2
_geom_torsion_atom_site_label_3
_geom_torsion_atom_site_label_4
_geom_torsion
C3A N2A C1A C8AA -51.4(3)
C1A N2A C3A C4A 64.1(3)
N2A C3A C4A C4AA -45.8(3)
C3A C4A C4AA C8AA 18.7(4)
C3A C4A C4AA C5A -162.9(3)
C8AA C4AA C5A C6A -0.5(4)
C4A C4AA C5A C6A -179.0(3)
C9A O1A C6A C5A 13.7(3)
C9A O1A C6A C7A -168.1(2)
C4AA C5A C6A O1A -179.5(2)
C4AA C5A C6A C7A 2.3(4)
C10A O2A C7A C8A 6.3(3)
C10A O2A C7A C6A -174.8(2)
O1A C6A C7A O2A 0.2(3)
C5A C6A C7A O2A 178.6(2)
O1A C6A C7A C8A 179.2(2)
C5A C6A C7A C8A -2.4(4)
O2A C7A C8A C8AA 179.8(2)
C6A C7A C8A C8AA 0.9(4)
C5A C4AA C8AA C8A -1.0(4)
C4A C4AA C8AA C8A 177.4(2)
C5A C4AA C8AA C1A 175.4(2)
C4A C4AA C8AA C1A -6.1(4)
C7A C8A C8AA C4AA 0.9(4)
C7A C8A C8AA C1A -175.7(2)
N2A C1A C8AA C4AA 22.5(3)
N2A C1A C8AA C8A -161.0(2)
C6B C1B C2B C8B 58.6(3)
C7B C1B C2B C8B 163.3(2)
C6B C1B C2B C3B -70.1(2)
C7B C1B C2B C3B 34.6(2)
C8B C2B C3B C9B 3.8(3)
C1B C2B C3B C9B 130.2(2)
C8B C2B C3B C4B -122.7(2)
C1B C2B C3B C4B 3.7(2)
C9B C3B C4B C5B -63.9(3)
C2B C3B C4B C5B 63.1(3)
C9B C3B C4B C7B -167.4(2)
C2B C3B C4B C7B -40.3(2)
C7B C4B C5B C6B 32.8(3)
C3B C4B C5B C6B -69.6(3)
C4B C5B C6B C1B 0.3(3)
C7B C1B C6B C5B -33.7(3)
C2B C1B C6B C5B 70.7(3)
C6B C1B C7B C4B 50.2(2)
C2B C1B C7B C4B -59.4(2)
C5B C4B C7B C1B -49.4(2)
C3B C4B C7B C1B 61.2(2)
C1B C2B C8B O1B 15.6(3)
C3B C2B C8B O1B 136.1(3)
C1B C2B C8B O2B -168.7(2)
C3B C2B C8B O2B -48.2(3)
C4B C3B C9B O3B 49.1(3)
C2B C3B C9B O3B -70.5(3)
C4B C3B C9B O4B -129.3(2)
C2B C3B C9B O4B 111.1(3)
C6C C1C C2C C8C 52.6(3)
C7C C1C C2C C8C 156.7(2)
C6C C1C C2C C3C -71.5(2)
C7C C1C C2C C3C 32.6(2)
C8C C2C C3C C9C 16.8(3)
C1C C2C C3C C9C 136.1(2)
C8C C2C C3C C4C -113.5(2)
C1C C2C C3C C4C 5.8(2)
C9C C3C C4C C5C -67.9(3)
C2C C3C C4C C5C 61.9(3)
C9C C3C C4C C7C -171.5(2)
C2C C3C C4C C7C -41.8(2)
C7C C4C C5C C6C 31.5(3)
C3C C4C C5C C6C -71.0(3)
C4C C5C C6C C1C 2.4(3)
C7C C1C C6C C5C -35.7(3)
C2C C1C C6C C5C 69.5(3)
C6C C1C C7C C4C 51.0(2)
C2C C1C C7C C4C -58.0(2)
C5C C4C C7C C1C -49.6(2)
C3C C4C C7C C1C 60.8(2)
C3C C2C C8C O1C 12.3(4)
C1C C2C C8C O1C -102.3(3)
C3C C2C C8C O2C -169.8(2)
C1C C2C C8C O2C 75.6(3)
C4C C3C C9C O3C 3.9(4)
C2C C3C C9C O3C -119.4(3)
C4C C3C C9C O4C -170.2(2)
C2C C3C C9C O4C 66.5(3)
C3D N2D C1D C8AD -45.5(3)
C1D N2D C3D C4D 61.8(3)
N2D C3D C4D C4AD -47.9(3)
C3D C4D C4AD C8AD 21.5(3)
C3D C4D C4AD C5D -162.5(2)
C8AD C4AD C5D C6D -0.1(4)
C4D C4AD C5D C6D -176.1(2)
C9D O1D C6D C5D 5.8(4)
C9D O1D C6D C7D -176.3(2)
C4AD C5D C6D O1D 179.4(2)
C4AD C5D C6D C7D 1.6(4)
C10D O2D C7D C8D 15.2(3)
C10D O2D C7D C6D -165.1(2)
O1D C6D C7D O2D -0.1(3)
C5D C6D C7D O2D 178.0(2)
O1D C6D C7D C8D 179.6(2)
C5D C6D C7D C8D -2.3(4)
O2D C7D C8D C8AD -178.7(2)
C6D C7D C8D C8AD 1.6(4)
C5D C4AD C8AD C8D -0.7(3)
C4D C4AD C8AD C8D 175.3(2)
C5D C4AD C8AD C1D 177.3(2)
C4D C4AD C8AD C1D -6.6(4)
C7D C8D C8AD C4AD 0.0(4)
C7D C8D C8AD C1D -178.2(2)
N2D C1D C8AD C4AD 18.1(3)
N2D C1D C8AD C8D -163.9(2)
